data_7036876
loop_
_publ_author_name
'Lamprecht, Zandria'
'van Jaarsveld, Nina A.'
'Bezuidenhout, Daniela I.'
'Liles, David C.'
'Lotz, Simon'

_publ_section_title
;
 Synthesis and properties of mono- and dimetal Fischer multicarbene
 complexes derived from thiophene and thieno[2,3-b]thiophene.
;
_journal_issue 44
_journal_name_full 'Dalton transactions (Cambridge, England : 2003)'
_journal_page_first 19218
_journal_page_last 19231
_journal_paper_doi 10.1039/c5dt03555d
_journal_volume 44
_journal_year 2015
_chemical_formula_moiety 'C14 H12 O6 S W'
_chemical_formula_sum 'C14 H12 O6 S W'
_chemical_formula_weight 492.15
_chemical_name_systematic 5,5,5,5-Tetracarbonyl-4,6-diethoxy-5-tungsta(0)cyclopentatrieno[b]thiophene
_space_group_crystal_system monoclinic
_space_group_IT_number 14
_space_group_name_Hall '-P 2ybc'
_space_group_name_H-M_alt 'P 1 21/c 1'
_symmetry_space_group_name_Hall '-P 2ybc'
_symmetry_space_group_name_H-M 'P 1 21/c 1'
_atom_sites_solution_hydrogens geom
_atom_sites_solution_primary direct
_atom_sites_solution_secondary difmap
_audit_creation_method SHELXL-2014/7
_audit_update_record
;
2015-09-04 deposited with the CCDC.
2015-10-09 downloaded from the CCDC.
;
_cell_angle_alpha 90
_cell_angle_beta 108.0170(10)
_cell_angle_gamma 90
_cell_formula_units_Z 4
_cell_length_a 7.3338(4)
_cell_length_b 21.4603(12)
_cell_length_c 10.6447(6)
_cell_measurement_reflns_used 6702
_cell_measurement_temperature 293(2)
_cell_measurement_theta_max 26.589
_cell_measurement_theta_min 2.766
_cell_volume 1593.17(15)
_computing_cell_refinement 'SAINT (Bruker, 2001)'
_computing_data_collection 'SMART (Bruker, 2001)'
_computing_data_reduction 'SAINT (Bruker, 2001)'
_computing_molecular_graphics
;
 ORTEP-3 for Windows (Farrugia, 1997), POV-RAY (Cason, 2004),
 Mercury (Macrae <i>et al</i>., 2008)
;
_computing_publication_material 'SHELXL-2014, PLATON (Spek, 2009)'
_computing_structure_refinement
;
 SHELXTL and SHELXL-2014 (Sheldrick, 2015)
;
_computing_structure_solution 'SHELXTL (Sheldrick, 1997)'
_diffrn_ambient_temperature 293(2)
_diffrn_detector 'SMART 1000 CCD'
_diffrn_detector_area_resol_mean 8.3
_diffrn_measured_fraction_theta_full 0.995
_diffrn_measured_fraction_theta_max 0.911
_diffrn_measurement_device_type 'Bruker (Seimens) P4'
_diffrn_measurement_method '\f and \w scans'
_diffrn_radiation_monochromator graphite
_diffrn_radiation_source 'fine-focus sealed tube'
_diffrn_radiation_type MoK\a
_diffrn_radiation_wavelength 0.71073
_diffrn_reflns_av_R_equivalents 0.0260
_diffrn_reflns_av_unetI/netI 0.0264
_diffrn_reflns_laue_measured_fraction_full 0.995
_diffrn_reflns_laue_measured_fraction_max 0.911
_diffrn_reflns_limit_h_max 8
_diffrn_reflns_limit_h_min -7
_diffrn_reflns_limit_k_max 25
_diffrn_reflns_limit_k_min -23
_diffrn_reflns_limit_l_max 5
_diffrn_reflns_limit_l_min -13
_diffrn_reflns_number 8550
_diffrn_reflns_point_group_measured_fraction_full 0.995
_diffrn_reflns_point_group_measured_fraction_max 0.911
_diffrn_reflns_theta_full 25.242
_diffrn_reflns_theta_max 26.589
_diffrn_reflns_theta_min 2.766
_exptl_absorpt_coefficient_mu 7.405
_exptl_absorpt_correction_T_max 0.443
_exptl_absorpt_correction_T_min 0.278
_exptl_absorpt_correction_type multi-scan
_exptl_absorpt_process_details 'SADABS (Bruker, 2001)'
_exptl_crystal_colour dark-blue-black
_exptl_crystal_density_diffrn 2.052
_exptl_crystal_density_method 'not measured'
_exptl_crystal_description prism
_exptl_crystal_F_000 936
_exptl_crystal_size_max 0.38
_exptl_crystal_size_mid 0.14
_exptl_crystal_size_min 0.11
_refine_diff_density_max 1.404
_refine_diff_density_min -0.526
_refine_diff_density_rms 0.107
_refine_ls_extinction_method none
_refine_ls_goodness_of_fit_ref 1.138
_refine_ls_hydrogen_treatment constr
_refine_ls_matrix_type full
_refine_ls_number_parameters 224
_refine_ls_number_reflns 3039
_refine_ls_number_restraints 10
_refine_ls_restrained_S_all 1.144
_refine_ls_R_factor_all 0.0259
_refine_ls_R_factor_gt 0.0240
_refine_ls_shift/su_max 0.002
_refine_ls_shift/su_mean 0.000
_refine_ls_structure_factor_coef Fsqd
_refine_ls_weighting_details 'w=1/[\s^2^(Fo^2^)+(0.0337P)^2^+0.8706P] where P=(Fo^2^+2Fc^2^)/3'
_refine_ls_weighting_scheme calc
_refine_ls_wR_factor_gt 0.0624
_refine_ls_wR_factor_ref 0.0637
_reflns_number_gt 2844
_reflns_number_total 3039
_reflns_threshold_expression 'I > 2\s(I)'
_cod_data_source_file c5dt03555d1.cif
_cod_data_source_block nvj14_p21c
_cod_depositor_comments 'Adding full bibliography for 7036872--7036876.cif.'
_cod_database_code 7036876
_shelx_shelxl_version_number 2014/7
_shelx_space_group_comment
;
The symmetry employed for this shelxl refinement is uniquely defined
by the following loop, which should always be used as a source of
symmetry information in preference to the above space-group names.
They are only intended as comments.
;

loop_
_space_group_symop_operation_xyz
'x, y, z'
'-x, y+1/2, -z+1/2'
'-x, -y, -z'
'x, -y-1/2, z-1/2'

loop_
_atom_site_label
_atom_site_type_symbol
_atom_site_fract_x
_atom_site_fract_y
_atom_site_fract_z
_atom_site_U_iso_or_equiv
_atom_site_adp_type
_atom_site_occupancy
_atom_site_site_symmetry_order
_atom_site_calc_flag
_atom_site_refinement_flags_posn
_atom_site_refinement_flags_adp
_atom_site_refinement_flags_occupancy
_atom_site_disorder_assembly
_atom_site_disorder_group
W1 W 0.43483(2) 0.34548(2) 0.70073(2) 0.03871(8) Uani 1 1 d . . . . .
C1 C 0.2549(7) 0.3030(2) 0.5414(4) 0.0563(10) Uani 1 1 d . . . . .
O1 O 0.1577(6) 0.27439(18) 0.4572(3) 0.0866(11) Uani 1 1 d . . . . .
C2 C 0.4914(8) 0.25735(19) 0.7644(4) 0.0573(11) Uani 1 1 d . . . . .
O2 O 0.5135(7) 0.20542(17) 0.7930(4) 0.0884(12) Uani 1 1 d . . . . .
C3 C 0.2230(7) 0.35363(17) 0.7889(4) 0.0470(9) Uani 1 1 d . . . . .
O3 O 0.1071(6) 0.36171(19) 0.8370(4) 0.0739(9) Uani 1 1 d . . . . .
C4 C 0.6517(7) 0.34765(16) 0.6147(5) 0.0490(10) Uani 1 1 d . . . . .
O4 O 0.7701(7) 0.35121(17) 0.5672(5) 0.0794(12) Uani 1 1 d . . . . .
C5 C 0.6217(5) 0.39473(16) 0.8690(3) 0.0389(7) Uani 1 1 d . . . . .
O5 O 0.7461(4) 0.37989(12) 0.9836(2) 0.0454(6) Uani 1 1 d . . . . .
C6 C 0.3786(5) 0.44213(16) 0.6393(3) 0.0346(7) Uani 1 1 d . . . . .
O6 O 0.2734(4) 0.47156(12) 0.5347(2) 0.0434(6) Uani 1 1 d . . . . .
C7 C 0.6074(5) 0.46196(16) 0.8556(3) 0.0373(7) Uani 1 1 d D . . . .
C8 C 0.4819(5) 0.48590(15) 0.7403(4) 0.0375(7) Uani 1 1 d D . . . .
S1 S 0.7257(5) 0.51691(9) 0.9664(3) 0.0457(6) Uani 0.636(6) 1 d D . P A 1
C9 C 0.491(2) 0.5507(4) 0.7515(12) 0.061(5) Uani 0.636(6) 1 d D . P A 1
H9 H 0.4148 0.5755 0.6838 0.073 Uiso 0.636(6) 1 calc R U P A 1
C10 C 0.614(4) 0.5779(5) 0.8645(15) 0.034(3) Uani 0.636(6) 1 d D . P A 1
H10 H 0.6336 0.6202 0.8819 0.041 Uiso 0.636(6) 1 calc R U P A 1
S1A S 0.4612(10) 0.5634(2) 0.7267(6) 0.0449(13) Uani 0.364(6) 1 d D . P A 2
C9A C 0.684(3) 0.5127(6) 0.9372(15) 0.063(9) Uiso 0.364(6) 1 d D . P A 2
H9A H 0.7722 0.5080 1.0210 0.076 Uiso 0.364(6) 1 calc R U P A 2
C10A C 0.620(7) 0.5703(8) 0.884(3) 0.037(5) Uani 0.364(6) 1 d D . P A 2
H10A H 0.6578 0.6080 0.9277 0.045 Uiso 0.364(6) 1 calc R U P A 2
C11 C 0.7825(7) 0.31474(19) 1.0192(4) 0.0564(11) Uani 1 1 d . . . . .
H11A H 0.8329 0.2937 0.9563 0.068 Uiso 1 1 calc R U . . .
H11B H 0.6646 0.2942 1.0190 0.068 Uiso 1 1 calc R U . . .
C12 C 0.9243(8) 0.3125(2) 1.1535(5) 0.0753(15) Uani 1 1 d . . . . .
H12A H 1.0423 0.3312 1.1515 0.113 Uiso 1 1 calc R U . . .
H12B H 0.9471 0.2699 1.1815 0.113 Uiso 1 1 calc R U . . .
H12C H 0.8752 0.3349 1.2141 0.113 Uiso 1 1 calc R U . . .
C13 C 0.1514(6) 0.4363(2) 0.4244(4) 0.0486(9) Uani 1 1 d . . . . .
H13A H 0.0552 0.4137 0.4515 0.058 Uiso 1 1 calc R U . . .
H13B H 0.2273 0.4065 0.3936 0.058 Uiso 1 1 calc R U . . .
C14 C 0.0565(6) 0.4815(2) 0.3160(4) 0.0550(11) Uani 1 1 d . . . . .
H14A H -0.0233 0.5095 0.3460 0.083 Uiso 1 1 calc R U . . .
H14B H -0.0207 0.4590 0.2402 0.083 Uiso 1 1 calc R U . . .
H14C H 0.1528 0.5049 0.2925 0.083 Uiso 1 1 calc R U . . .

loop_
_atom_site_aniso_label
_atom_site_aniso_U_11
_atom_site_aniso_U_22
_atom_site_aniso_U_33
_atom_site_aniso_U_23
_atom_site_aniso_U_13
_atom_site_aniso_U_12
W1 0.04663(12) 0.03074(11) 0.03288(12) -0.00115(4) 0.00373(8) -0.00200(5)
C1 0.069(3) 0.048(2) 0.043(2) -0.0031(18) 0.005(2) -0.013(2)
O1 0.108(3) 0.077(2) 0.056(2) -0.0211(18) -0.0024(19) -0.030(2)
C2 0.080(3) 0.036(2) 0.047(2) -0.0038(17) 0.007(2) -0.003(2)
O2 0.130(3) 0.043(2) 0.077(3) 0.0034(15) 0.009(2) 0.003(2)
C3 0.050(2) 0.040(2) 0.044(2) -0.0001(15) 0.0060(19) -0.0073(16)
O3 0.072(2) 0.081(2) 0.076(2) -0.003(2) 0.032(2) -0.006(2)
C4 0.053(3) 0.048(2) 0.044(2) -0.0037(15) 0.010(2) 0.0032(16)
O4 0.071(3) 0.099(3) 0.074(3) -0.0090(18) 0.030(2) 0.0003(18)
C5 0.0394(18) 0.0422(19) 0.0343(17) -0.0017(14) 0.0103(14) 0.0001(14)
O5 0.0505(15) 0.0398(14) 0.0363(13) 0.0041(11) -0.0007(11) 0.0011(11)
C6 0.0308(16) 0.0408(17) 0.0312(17) 0.0010(13) 0.0081(13) -0.0006(13)
O6 0.0450(14) 0.0416(14) 0.0390(13) 0.0059(10) 0.0061(11) 0.0029(11)
C7 0.0403(18) 0.0390(18) 0.0312(18) -0.0031(15) 0.0090(14) -0.0070(15)
C8 0.0385(18) 0.0328(18) 0.0400(18) 0.0057(15) 0.0103(15) 0.0010(14)
S1 0.0508(12) 0.0387(10) 0.0446(12) -0.0053(7) 0.0103(11) -0.0051(7)
C9 0.061(7) 0.047(7) 0.079(9) 0.031(5) 0.027(6) 0.018(5)
C10 0.042(5) 0.021(4) 0.039(7) 0.008(3) 0.013(5) 0.003(3)
S1A 0.054(2) 0.0269(19) 0.050(2) -0.005(2) 0.0109(18) -0.0037(18)
C10A 0.057(11) 0.034(9) 0.020(7) -0.002(7) 0.012(7) -0.009(9)
C11 0.065(3) 0.042(2) 0.049(2) 0.0032(17) -0.001(2) 0.0051(18)
C12 0.088(4) 0.050(3) 0.060(3) 0.011(2) -0.017(2) -0.002(2)
C13 0.047(2) 0.054(2) 0.038(2) 0.0028(16) 0.0041(17) -0.0006(17)
C14 0.051(2) 0.070(3) 0.040(2) 0.0094(18) 0.0083(18) 0.0118(18)

loop_
_atom_type_symbol
_atom_type_description
_atom_type_scat_dispersion_real
_atom_type_scat_dispersion_imag
_atom_type_scat_source
C C 0.0033 0.0016 'International Tables Vol C Tables 4.2.6.8 and 6.1.1.4'
H H 0.0000 0.0000 'International Tables Vol C Tables 4.2.6.8 and 6.1.1.4'
O O 0.0106 0.0060 'International Tables Vol C Tables 4.2.6.8 and 6.1.1.4'
S S 0.1246 0.1234 'International Tables Vol C Tables 4.2.6.8 and 6.1.1.4'
W W -0.8490 6.8722 'International Tables Vol C Tables 4.2.6.8 and 6.1.1.4'

loop_
_geom_angle_atom_site_label_1
_geom_angle_atom_site_label_2
_geom_angle_atom_site_label_3
_geom_angle
C2 W1 C1 82.60(18)
C2 W1 C3 91.85(18)
C1 W1 C3 91.84(18)
C2 W1 C4 93.65(18)
C1 W1 C4 91.76(18)
C3 W1 C4 173.77(15)
C2 W1 C5 99.71(16)
C1 W1 C5 177.60(16)
C3 W1 C5 87.43(15)
C4 W1 C5 88.77(15)
C2 W1 C6 177.85(15)
C1 W1 C6 99.47(15)
C3 W1 C6 87.50(13)
C4 W1 C6 86.89(13)
C5 W1 C6 78.22(13)
O1 C1 W1 174.2(4)
O2 C2 W1 175.0(4)
O3 C3 W1 176.1(4)
O4 C4 W1 177.4(3)
O5 C5 C7 109.9(3)
O5 C5 W1 136.8(2)
C7 C5 W1 113.4(2)
C5 O5 C11 119.6(3)
O6 C6 C8 110.7(3)
O6 C6 W1 136.5(2)
C8 C6 W1 112.8(2)
C6 O6 C13 119.5(3)
C8 C7 C9A 106.9(7)
C8 C7 C5 117.6(3)
C9A C7 C5 135.3(7)
C8 C7 S1 114.4(3)
C5 C7 S1 128.0(3)
C7 C8 C9 107.1(5)
C7 C8 C6 117.9(3)
C9 C8 C6 135.0(6)
C7 C8 S1A 117.6(4)
C6 C8 S1A 124.5(3)
C7 S1 C10 92.8(4)
C10 C9 C8 119.5(9)
C10 C9 H9 120.2
C8 C9 H9 120.2
C9 C10 S1 106.2(8)
C9 C10 H10 126.9
S1 C10 H10 126.9
C8 S1A C10A 89.1(6)
C10A C9A C7 115.0(12)
C10A C9A H9A 122.5
C7 C9A H9A 122.5
C9A C10A S1A 111.3(11)
C9A C10A H10A 124.4
S1A C10A H10A 124.4
O5 C11 C12 107.5(4)
O5 C11 H11A 110.2
C12 C11 H11A 110.2
O5 C11 H11B 110.2
C12 C11 H11B 110.2
H11A C11 H11B 108.5
C11 C12 H12A 109.5
C11 C12 H12B 109.5
H12A C12 H12B 109.5
C11 C12 H12C 109.5
H12A C12 H12C 109.5
H12B C12 H12C 109.5
O6 C13 C14 108.0(3)
O6 C13 H13A 110.1
C14 C13 H13A 110.1
O6 C13 H13B 110.1
C14 C13 H13B 110.1
H13A C13 H13B 108.4
C13 C14 H14A 109.5
C13 C14 H14B 109.5
H14A C14 H14B 109.5
C13 C14 H14C 109.5
H14A C14 H14C 109.5
H14B C14 H14C 109.5

loop_
_geom_bond_atom_site_label_1
_geom_bond_atom_site_label_2
_geom_bond_distance
W1 C2 2.009(4)
W1 C1 2.017(4)
W1 C3 2.056(5)
W1 C4 2.067(5)
W1 C5 2.164(4)
W1 C6 2.176(3)
C1 O1 1.136(5)
C2 O2 1.153(5)
C3 O3 1.133(6)
C4 O4 1.135(6)
C5 O5 1.317(4)
C5 C7 1.450(5)
O5 C11 1.452(5)
C6 O6 1.304(4)
C6 C8 1.452(5)
O6 C13 1.450(5)
C7 C8 1.385(5)
C7 C9A 1.399(10)
C7 S1 1.703(4)
C8 C9 1.395(9)
C8 S1A 1.673(6)
S1 C10 1.734(8)
C9 C10 1.391(9)
C9 H9 0.9300
C10 H10 0.9300
S1A C10A 1.728(10)
C9A C10A 1.379(10)
C9A H9A 0.9300
C10A H10A 0.9300
C11 C12 1.486(6)
C11 H11A 0.9700
C11 H11B 0.9700
C12 H12A 0.9600
C12 H12B 0.9600
C12 H12C 0.9600
C13 C14 1.504(5)
C13 H13A 0.9700
C13 H13B 0.9700
C14 H14A 0.9600
C14 H14B 0.9600
C14 H14C 0.9600

loop_
_geom_torsion_atom_site_label_1
_geom_torsion_atom_site_label_2
_geom_torsion_atom_site_label_3
_geom_torsion_atom_site_label_4
_geom_torsion
C7 C5 O5 C11 179.4(3)
W1 C5 O5 C11 0.4(5)
C8 C6 O6 C13 -177.1(3)
W1 C6 O6 C13 2.0(5)
O5 C5 C7 C8 -179.9(3)
W1 C5 C7 C8 -0.6(4)
O5 C5 C7 C9A -4.6(15)
W1 C5 C7 C9A 174.6(14)
O5 C5 C7 S1 -0.6(5)
W1 C5 C7 S1 178.6(2)
C5 C7 C8 C9 179.0(8)
S1 C7 C8 C9 -0.3(8)
C9A C7 C8 C6 -178.6(11)
C5 C7 C8 C6 -2.1(5)
S1 C7 C8 C6 178.6(3)
C9A C7 C8 S1A 1.9(11)
C5 C7 C8 S1A 178.4(4)
O6 C6 C8 C7 -177.0(3)
W1 C6 C8 C7 3.7(4)
O6 C6 C8 C9 1.5(11)
W1 C6 C8 C9 -177.8(10)
O6 C6 C8 S1A 2.5(5)
W1 C6 C8 S1A -176.8(4)
C8 C7 S1 C10 -0.2(11)
C5 C7 S1 C10 -179.5(11)
C7 C8 C9 C10 1(2)
C6 C8 C9 C10 -177.7(16)
C8 C9 C10 S1 -1(3)
C7 S1 C10 C9 0.7(19)
C7 C8 S1A C10A -2(2)
C6 C8 S1A C10A 178(2)
C8 C7 C9A C10A -1(3)
C5 C7 C9A C10A -176(3)
C7 C9A C10A S1A -1(5)
C8 S1A C10A C9A 2(4)
C5 O5 C11 C12 -178.8(4)
C6 O6 C13 C14 -176.9(3)
